data_7057172
loop_
_publ_author_name
'Zhang, Jian'
'Zhao, Lili'
'Liu, Yinxia'
'Li, Mingyue'
'Li, Gang'
'Meng, Xiangru'

_publ_section_title
;
 Two luminescent transition-metal--organic frameworks with a predesigned
 ligand as highly sensitive and selective iron(iii) sensors
;
_journal_issue 9
_journal_name_full 'New Journal of Chemistry'
_journal_page_first 6839
_journal_paper_doi 10.1039/C8NJ00656C
_journal_volume 42
_journal_year 2018
_chemical_formula_moiety 'C17 H9 Cd N4 O4'
_chemical_formula_sum 'C17 H9 Cd N4 O4'
_chemical_formula_weight 445.68
_space_group_crystal_system monoclinic
_space_group_IT_number 14
_space_group_name_Hall '-P 2ybc'
_space_group_name_H-M_alt 'P 1 21/c 1'
_symmetry_space_group_name_Hall '-P 2ybc'
_symmetry_space_group_name_H-M 'P 1 21/c 1'
_atom_sites_solution_hydrogens geom
_audit_creation_method SHELXL-2014/7
_audit_update_record
;
2018-03-07 deposited with the CCDC.
2018-03-15 downloaded from the CCDC.
;
_cell_angle_alpha 90
_cell_angle_beta 111.045(7)
_cell_angle_gamma 90
_cell_formula_units_Z 4
_cell_length_a 12.5212(9)
_cell_length_b 10.3722(6)
_cell_length_c 13.4774(8)
_cell_measurement_reflns_used 2586
_cell_measurement_temperature 293(2)
_cell_measurement_theta_max 29.3517
_cell_measurement_theta_min 3.2326
_cell_volume 1633.59(19)
_computing_cell_refinement
;
CrysAlisPro, Agilent Technologies,
Version 1.171.37.35 (release 13-08-2014 CrysAlis171 .NET)
;
_computing_data_collection
;
CrysAlisPro, Agilent Technologies,
Version 1.171.37.35 (release 13-08-2014 CrysAlis171 .NET)
;
_computing_data_reduction
;
CrysAlisPro, Agilent Technologies,
Version 1.171.37.35 (release 13-08-2014 CrysAlis171 .NET)
;
_computing_structure_refinement 'SHELXL-2014/7 (Sheldrick, 2014)'
_computing_structure_solution 'SHELXS-97 (Sheldrick, 2008)'
_diffrn_ambient_temperature 293(2)
_diffrn_measured_fraction_theta_full 0.997
_diffrn_measured_fraction_theta_max 0.997
_diffrn_measurement_device_type 'Xcalibur, Eos, Gemini'
_diffrn_measurement_method '\w scans'
_diffrn_radiation_type MoK\a
_diffrn_radiation_wavelength 0.71073
_diffrn_reflns_av_R_equivalents 0.0251
_diffrn_reflns_av_unetI/netI 0.0379
_diffrn_reflns_Laue_measured_fraction_full 0.997
_diffrn_reflns_Laue_measured_fraction_max 0.997
_diffrn_reflns_limit_h_max 13
_diffrn_reflns_limit_h_min -15
_diffrn_reflns_limit_k_max 10
_diffrn_reflns_limit_k_min -12
_diffrn_reflns_limit_l_max 12
_diffrn_reflns_limit_l_min -16
_diffrn_reflns_number 6391
_diffrn_reflns_point_group_measured_fraction_full 0.997
_diffrn_reflns_point_group_measured_fraction_max 0.997
_diffrn_reflns_theta_full 25.242
_diffrn_reflns_theta_max 25.498
_diffrn_reflns_theta_min 3.239
_diffrn_source 'Enhance (Mo) X-ray Source'
_exptl_absorpt_coefficient_mu 1.369
_exptl_absorpt_correction_T_max 0.8871
_exptl_absorpt_correction_T_min 0.8469
_exptl_absorpt_correction_type multi-scan
_exptl_absorpt_process_details
;
CrysAlisPro, Agilent Technologies,
Version 1.171.35.11 (release 16-05-2011 CrysAlis171 .NET)
(compiled May 16 2011,17:55:39)
Empirical absorption correction using spherical harmonics,
 implemented in SCALE3 ABSPACK scaling algorithm.
;
_exptl_crystal_colour 'light yellow'
_exptl_crystal_density_diffrn 1.812
_exptl_crystal_description block
_exptl_crystal_F_000 876
_exptl_crystal_size_max 0.230
_exptl_crystal_size_mid 0.220
_exptl_crystal_size_min 0.210
_refine_diff_density_max 0.586
_refine_diff_density_min -0.424
_refine_diff_density_rms 0.092
_refine_ls_extinction_method none
_refine_ls_goodness_of_fit_ref 1.075
_refine_ls_hydrogen_treatment constr
_refine_ls_matrix_type full
_refine_ls_number_parameters 236
_refine_ls_number_reflns 3034
_refine_ls_number_restraints 0
_refine_ls_restrained_S_all 1.075
_refine_ls_R_factor_all 0.0369
_refine_ls_R_factor_gt 0.0280
_refine_ls_shift/su_max 0.001
_refine_ls_shift/su_mean 0.000
_refine_ls_structure_factor_coef Fsqd
_refine_ls_weighting_details 'w=1/[\s^2^(Fo^2^)+(0.0316P)^2^+0.7887P] where P=(Fo^2^+2Fc^2^)/3'
_refine_ls_weighting_scheme calc
_refine_ls_wR_factor_gt 0.0663
_refine_ls_wR_factor_ref 0.0716
_reflns_Friedel_coverage 0.000
_reflns_number_gt 2593
_reflns_number_total 3034
_reflns_threshold_expression 'I > 2\s(I)'
_cod_data_source_file c8nj00656c2.cif
_cod_data_source_block A2
_cod_depositor_comments 'Adding full bibliography for 7057172--7057173.cif.'
_cod_database_code 7057172
_shelx_shelxl_version_number 2014/7
_shelx_space_group_comment
;
The symmetry employed for this shelxl refinement is uniquely defined
by the following loop, which should always be used as a source of
symmetry information in preference to the above space-group names.
They are only intended as comments.
;
_shelx_estimated_absorpt_t_min 0.744
_shelx_estimated_absorpt_t_max 0.762

loop_
_space_group_symop_operation_xyz
'x, y, z'
'-x, y+1/2, -z+1/2'
'-x, -y, -z'
'x, -y-1/2, z-1/2'

loop_
_atom_site_label
_atom_site_type_symbol
_atom_site_fract_x
_atom_site_fract_y
_atom_site_fract_z
_atom_site_U_iso_or_equiv
_atom_site_adp_type
_atom_site_occupancy
_atom_site_site_symmetry_order
_atom_site_calc_flag
_atom_site_refinement_flags_posn
_atom_site_refinement_flags_adp
Cd1 Cd 0.43137(2) 0.27607(2) 0.17414(2) 0.02331(10) Uani 1 1 d . .
N1 N 0.4516(2) 0.2616(2) 0.3484(2) 0.0225(6) Uani 1 1 d . .
O1 O 0.5390(2) 0.0896(2) 0.24063(16) 0.0322(6) Uani 1 1 d . .
N2 N 0.2436(2) 0.2008(3) 0.1115(2) 0.0284(6) Uani 1 1 d . .
C3 C 0.5719(3) 0.0769(3) 0.3389(2) 0.0229(7) Uani 1 1 d . .
C1 C 0.4159(3) 0.3142(3) 0.4233(2) 0.0215(7) Uani 1 1 d . .
C2 C 0.5279(3) 0.1674(3) 0.4003(2) 0.0205(6) Uani 1 1 d . .
N3 N 0.4656(2) 0.2597(2) 0.5193(2) 0.0225(6) Uani 1 1 d . .
C5 C 0.5374(3) 0.1681(3) 0.5058(2) 0.0209(6) Uani 1 1 d . .
C4 C 0.3354(3) 0.4231(3) 0.4036(2) 0.0242(7) Uani 1 1 d . .
C6 C 0.3421(3) 0.5073(3) 0.4862(3) 0.0279(7) Uani 1 1 d . .
H6A H 0.3976 0.4947 0.5532 0.034 Uiso 1 1 calc R U
C15 C 0.1696(3) 0.2181(3) 0.0120(3) 0.0334(8) Uani 1 1 d . .
H15A H 0.1837 0.2841 -0.0283 0.040 Uiso 1 1 calc R U
C13 C 0.0501(3) 0.0439(3) 0.0243(2) 0.0277(7) Uani 1 1 d . .
C14 C 0.0742(3) 0.1435(3) -0.0330(3) 0.0345(8) Uani 1 1 d . .
H14A H 0.0255 0.1596 -0.1024 0.041 Uiso 1 1 calc R U
C7 C 0.2668(3) 0.6093(3) 0.4692(3) 0.0358(9) Uani 1 1 d . .
H7A H 0.2713 0.6652 0.5246 0.043 Uiso 1 1 calc R U
C11 C 0.2179(3) 0.1085(4) 0.1679(3) 0.0363(9) Uani 1 1 d . .
H11A H 0.2661 0.0968 0.2382 0.044 Uiso 1 1 calc R U
C10 C 0.2517(3) 0.4439(4) 0.3041(3) 0.0374(9) Uani 1 1 d . .
H10A H 0.2466 0.3883 0.2485 0.045 Uiso 1 1 calc R U
C12 C 0.1241(3) 0.0298(4) 0.1278(3) 0.0371(9) Uani 1 1 d . .
H12A H 0.1105 -0.0335 0.1707 0.045 Uiso 1 1 calc R U
C8 C 0.1841(3) 0.6279(3) 0.3689(3) 0.0384(9) Uani 1 1 d . .
C9 C 0.1764(3) 0.5449(4) 0.2865(3) 0.0430(10) Uani 1 1 d . .
H9A H 0.1207 0.5574 0.2196 0.052 Uiso 1 1 calc R U
C16 C 0.1053(4) 0.7348(4) 0.3501(4) 0.0556(12) Uani 1 1 d . .
N4 N 0.0429(4) 0.8185(5) 0.3325(4) 0.0894(15) Uani 1 1 d . .
O2 O 0.6377(2) -0.0143(2) 0.39084(17) 0.0278(5) Uani 1 1 d . .
O3 O 0.6876(2) 0.0171(2) 0.58787(17) 0.0326(6) Uani 1 1 d . .
H3 H 0.6758 0.0078 0.5244 0.049 Uiso 1 1 calc R U
O4 O 0.60646(19) 0.1158(2) 0.68748(16) 0.0304(5) Uani 1 1 d . .
C17 C 0.6130(3) 0.0976(3) 0.5997(2) 0.0245(7) Uani 1 1 d . .

loop_
_atom_site_aniso_label
_atom_site_aniso_U_11
_atom_site_aniso_U_22
_atom_site_aniso_U_33
_atom_site_aniso_U_23
_atom_site_aniso_U_13
_atom_site_aniso_U_12
Cd1 0.02840(16) 0.02657(16) 0.01652(14) 0.00119(9) 0.00994(11) -0.00305(10)
N1 0.0285(15) 0.0239(13) 0.0171(13) -0.0016(11) 0.0105(12) -0.0015(12)
O1 0.0502(16) 0.0299(13) 0.0210(12) 0.0000(10) 0.0183(11) 0.0065(11)
N2 0.0277(16) 0.0314(16) 0.0255(15) 0.0013(13) 0.0089(12) -0.0029(12)
C3 0.0261(18) 0.0205(16) 0.0260(18) -0.0005(14) 0.0143(14) -0.0065(14)
C1 0.0216(16) 0.0258(16) 0.0185(15) 0.0012(14) 0.0088(13) -0.0004(14)
C2 0.0225(17) 0.0206(15) 0.0198(15) 0.0015(14) 0.0093(13) -0.0002(13)
N3 0.0257(15) 0.0241(13) 0.0184(14) -0.0006(11) 0.0089(12) 0.0012(11)
C5 0.0225(16) 0.0220(16) 0.0200(15) -0.0008(14) 0.0098(13) -0.0032(14)
C4 0.0287(18) 0.0235(17) 0.0236(16) 0.0021(14) 0.0133(14) 0.0010(14)
C6 0.0273(19) 0.0270(18) 0.0299(18) 0.0034(15) 0.0107(15) -0.0006(15)
C15 0.036(2) 0.031(2) 0.031(2) 0.0084(16) 0.0096(16) -0.0029(16)
C13 0.0244(18) 0.0317(18) 0.0267(17) 0.0035(15) 0.0088(14) 0.0008(14)
C14 0.030(2) 0.041(2) 0.0251(17) 0.0078(16) 0.0012(15) -0.0033(16)
C7 0.036(2) 0.0254(18) 0.052(2) -0.0065(17) 0.0231(18) -0.0028(16)
C11 0.034(2) 0.043(2) 0.0248(18) 0.0085(16) 0.0025(15) -0.0073(17)
C10 0.040(2) 0.046(2) 0.0274(18) 0.0050(17) 0.0133(16) 0.0120(18)
C12 0.039(2) 0.042(2) 0.0279(18) 0.0118(17) 0.0087(16) -0.0111(18)
C8 0.032(2) 0.0305(19) 0.055(2) 0.0114(19) 0.0188(19) 0.0078(16)
C9 0.039(2) 0.051(2) 0.036(2) 0.0161(19) 0.0106(17) 0.0148(19)
C16 0.048(3) 0.041(2) 0.081(3) 0.016(2) 0.027(2) 0.012(2)
N4 0.071(3) 0.063(3) 0.130(4) 0.023(3) 0.030(3) 0.034(3)
O2 0.0342(14) 0.0236(12) 0.0274(12) 0.0025(10) 0.0131(10) 0.0073(10)
O3 0.0339(14) 0.0383(14) 0.0270(12) 0.0048(12) 0.0126(11) 0.0122(11)
O4 0.0349(14) 0.0378(14) 0.0179(11) 0.0043(10) 0.0090(10) 0.0077(11)
C17 0.0267(18) 0.0241(17) 0.0236(17) 0.0035(14) 0.0099(14) -0.0008(14)

loop_
_atom_type_symbol
_atom_type_description
_atom_type_scat_dispersion_real
_atom_type_scat_dispersion_imag
_atom_type_scat_source
C C 0.0033 0.0016 'International Tables Vol C Tables 4.2.6.8 and 6.1.1.4'
H H 0.0000 0.0000 'International Tables Vol C Tables 4.2.6.8 and 6.1.1.4'
N N 0.0061 0.0033 'International Tables Vol C Tables 4.2.6.8 and 6.1.1.4'
O O 0.0106 0.0060 'International Tables Vol C Tables 4.2.6.8 and 6.1.1.4'
Cd Cd -0.8075 1.2024 'International Tables Vol C Tables 4.2.6.8 and 6.1.1.4'

loop_
_geom_angle_atom_site_label_1
_geom_angle_atom_site_label_2
_geom_angle_atom_site_label_3
_geom_angle
_geom_angle_site_symmetry_1
_geom_angle_site_symmetry_3
N1 Cd1 N3 159.33(10) . 4_565
N1 Cd1 N2 94.34(9) . .
N3 Cd1 N2 96.28(9) 4_565 .
N1 Cd1 O1 73.46(8) . .
N3 Cd1 O1 86.86(8) 4_565 .
N2 Cd1 O1 103.22(9) . .
N1 Cd1 O2 109.27(8) . 2_655
N3 Cd1 O2 88.58(8) 4_565 2_655
N2 Cd1 O2 89.25(9) . 2_655
O1 Cd1 O2 167.11(8) . 2_655
N1 Cd1 O4 101.11(8) . 4_565
N3 Cd1 O4 71.51(8) 4_565 4_565
N2 Cd1 O4 162.83(8) . 4_565
O1 Cd1 O4 88.46(8) . 4_565
O2 Cd1 O4 78.66(8) 2_655 4_565
C1 N1 C2 105.2(2) . .
C1 N1 Cd1 142.9(2) . .
C2 N1 Cd1 111.87(18) . .
C3 O1 Cd1 114.8(2) . .
C11 N2 C15 116.5(3) . .
C11 N2 Cd1 116.9(2) . .
C15 N2 Cd1 124.3(2) . .
O1 C3 O2 124.1(3) . .
O1 C3 C2 118.6(3) . .
O2 C3 C2 117.2(3) . .
N3 C1 N1 112.7(3) . .
N3 C1 C4 123.2(3) . .
N1 C1 C4 124.1(3) . .
N1 C2 C5 107.9(3) . .
N1 C2 C3 119.9(3) . .
C5 C2 C3 131.7(3) . .
C1 N3 C5 105.3(2) . .
C1 N3 Cd1 140.1(2) . 4_566
C5 N3 Cd1 110.76(19) . 4_566
N3 C5 C2 108.9(3) . .
N3 C5 C17 118.8(3) . .
C2 C5 C17 132.2(3) . .
C10 C4 C6 118.8(3) . .
C10 C4 C1 121.5(3) . .
C6 C4 C1 119.7(3) . .
C7 C6 C4 120.4(3) . .
C7 C6 H6A 119.8 . .
C4 C6 H6A 119.8 . .
N2 C15 C14 123.2(3) . .
N2 C15 H15A 118.4 . .
C14 C15 H15A 118.4 . .
C12 C13 C14 116.2(3) . .
C12 C13 C13 122.2(4) . 3
C14 C13 C13 121.7(4) . 3
C15 C14 C13 120.2(3) . .
C15 C14 H14A 119.9 . .
C13 C14 H14A 119.9 . .
C6 C7 C8 119.6(3) . .
C6 C7 H7A 120.2 . .
C8 C7 H7A 120.2 . .
N2 C11 C12 123.4(3) . .
N2 C11 H11A 118.3 . .
C12 C11 H11A 118.3 . .
C9 C10 C4 121.2(3) . .
C9 C10 H10A 119.4 . .
C4 C10 H10A 119.4 . .
C11 C12 C13 120.4(3) . .
C11 C12 H12A 119.8 . .
C13 C12 H12A 119.8 . .
C9 C8 C7 120.5(3) . .
C9 C8 C16 119.5(4) . .
C7 C8 C16 120.0(4) . .
C10 C9 C8 119.5(4) . .
C10 C9 H9A 120.3 . .
C8 C9 H9A 120.3 . .
N4 C16 C8 178.1(6) . .
C3 O2 Cd1 113.22(19) . 2_645
C17 O3 H3 109.5 . .
C17 O4 Cd1 111.9(2) . 4_566
O4 C17 O3 120.9(3) . .
O4 C17 C5 120.4(3) . .
O3 C17 C5 118.6(3) . .

loop_
_geom_bond_atom_site_label_1
_geom_bond_atom_site_label_2
_geom_bond_distance
_geom_bond_site_symmetry_2
Cd1 N1 2.275(2) .
Cd1 N3 2.306(2) 4_565
Cd1 N2 2.329(3) .
Cd1 O1 2.343(2) .
Cd1 O2 2.387(2) 2_655
Cd1 O4 2.411(2) 4_565
N1 C1 1.357(4) .
N1 C2 1.370(4) .
O1 C3 1.245(3) .
N2 C11 1.331(4) .
N2 C15 1.340(4) .
C3 O2 1.284(4) .
C3 C2 1.482(4) .
C1 N3 1.343(4) .
C1 C4 1.474(4) .
C2 C5 1.384(4) .
N3 C5 1.365(4) .
N3 Cd1 2.306(2) 4_566
C5 C17 1.474(4) .
C4 C10 1.390(5) .
C4 C6 1.394(4) .
C6 C7 1.380(5) .
C6 H6A 0.9300 .
C15 C14 1.368(5) .
C15 H15A 0.9300 .
C13 C12 1.377(5) .
C13 C14 1.387(5) .
C13 C13 1.497(6) 3
C14 H14A 0.9300 .
C7 C8 1.391(5) .
C7 H7A 0.9300 .
C11 C12 1.372(5) .
C11 H11A 0.9300 .
C10 C9 1.371(5) .
C10 H10A 0.9300 .
C12 H12A 0.9300 .
C8 C9 1.381(5) .
C8 C16 1.445(5) .
C9 H9A 0.9300 .
C16 N4 1.134(6) .
O2 Cd1 2.387(2) 2_645
O3 C17 1.305(4) .
O3 H3 0.8200 .
O4 C17 1.229(4) .
O4 Cd1 2.411(2) 4_566

loop_
_geom_hbond_atom_site_label_D
_geom_hbond_atom_site_label_H
_geom_hbond_atom_site_label_A
_geom_hbond_distance_DH
_geom_hbond_distance_HA
_geom_hbond_distance_DA
_geom_hbond_angle_DHA
O3 H3 O2 0.82 1.70 2.521(3) 174.5

loop_
_geom_torsion_atom_site_label_1
_geom_torsion_atom_site_label_2
_geom_torsion_atom_site_label_3
_geom_torsion_atom_site_label_4
_geom_torsion
_geom_torsion_site_symmetry_1
_geom_torsion_site_symmetry_4
Cd1 O1 C3 O2 -175.5(2) . .
Cd1 O1 C3 C2 8.3(3) . .
C2 N1 C1 N3 0.4(3) . .
Cd1 N1 C1 N3 -178.6(2) . .
C2 N1 C1 C4 177.9(3) . .
Cd1 N1 C1 C4 -1.1(5) . .
C1 N1 C2 C5 -1.2(3) . .
Cd1 N1 C2 C5 178.17(19) . .
C1 N1 C2 C3 171.3(3) . .
Cd1 N1 C2 C3 -9.3(3) . .
O1 C3 C2 N1 0.6(4) . .
O2 C3 C2 N1 -175.8(3) . .
O1 C3 C2 C5 171.1(3) . .
O2 C3 C2 C5 -5.4(5) . .
N1 C1 N3 C5 0.5(4) . .
C4 C1 N3 C5 -177.0(3) . .
N1 C1 N3 Cd1 -153.8(2) . 4_566
C4 C1 N3 Cd1 28.7(5) . 4_566
C1 N3 C5 C2 -1.2(3) . .
Cd1 N3 C5 C2 161.5(2) 4_566 .
C1 N3 C5 C17 174.8(3) . .
Cd1 N3 C5 C17 -22.5(3) 4_566 .
N1 C2 C5 N3 1.5(3) . .
C3 C2 C5 N3 -169.8(3) . .
N1 C2 C5 C17 -173.7(3) . .
C3 C2 C5 C17 14.9(6) . .
N3 C1 C4 C10 -153.1(3) . .
N1 C1 C4 C10 29.7(5) . .
N3 C1 C4 C6 26.5(5) . .
N1 C1 C4 C6 -150.7(3) . .
C10 C4 C6 C7 0.0(5) . .
C1 C4 C6 C7 -179.6(3) . .
C11 N2 C15 C14 -2.5(5) . .
Cd1 N2 C15 C14 159.7(3) . .
N2 C15 C14 C13 -0.1(6) . .
C12 C13 C14 C15 2.4(5) . .
C13 C13 C14 C15 -176.7(4) 3 .
C4 C6 C7 C8 -0.2(5) . .
C15 N2 C11 C12 2.7(5) . .
Cd1 N2 C11 C12 -160.8(3) . .
C6 C4 C10 C9 -0.1(5) . .
C1 C4 C10 C9 179.5(3) . .
N2 C11 C12 C13 -0.3(6) . .
C14 C13 C12 C11 -2.2(6) . .
C13 C13 C12 C11 176.9(4) 3 .
C6 C7 C8 C9 0.4(5) . .
C6 C7 C8 C16 -179.7(3) . .
C4 C10 C9 C8 0.3(6) . .
C7 C8 C9 C10 -0.4(6) . .
C16 C8 C9 C10 179.6(4) . .
O1 C3 O2 Cd1 -53.5(4) . 2_645
C2 C3 O2 Cd1 122.8(2) . 2_645
Cd1 O4 C17 O3 -165.0(2) 4_566 .
Cd1 O4 C17 C5 15.9(4) 4_566 .
N3 C5 C17 O4 4.2(4) . .
C2 C5 C17 O4 179.1(3) . .
N3 C5 C17 O3 -174.9(3) . .
C2 C5 C17 O3 0.0(5) . .
